data_7036759
loop_
_publ_author_name
'Maderlehner, Sebastian'
'Leitl, Markus J.'
'Yersin, Hartmut'
'Pfitzner, Arno'

_publ_section_title
;
 Halocuprate(i) zigzag chain structures with N-methylated DABCO cations -
 bright metal-centered luminescence and thermally activated color shifts.
;
_journal_issue 44
_journal_name_full 'Dalton transactions (Cambridge, England : 2003)'
_journal_page_first 19305
_journal_page_last 19313
_journal_paper_doi 10.1039/c5dt02709h
_journal_volume 44
_journal_year 2015
_chemical_formula_moiety 'C32 H72 Cu8 I16 N8'
_chemical_formula_sum 'C32 H72 Cu8 I16 N8'
_chemical_formula_weight 3107.69
_chemical_name_systematic '1,4-dimethyl-1,4-diazoniabicyclo[2.2.2]octane catena-tetra-\m-iododicuprate(I)'
_chemical_properties_physical Air-sensitive
_space_group_crystal_system monoclinic
_space_group_IT_number 4
_space_group_name_Hall 'P 2yb'
_space_group_name_H-M_alt 'P 1 21 1'
_symmetry_space_group_name_Hall 'P 2yb'
_symmetry_space_group_name_H-M 'P 1 21 1'
_atom_sites_solution_hydrogens geom
_audit_creation_method SHELXL-2013
_audit_update_record
;
2015-09-07 deposited with the CCDC.
2015-10-01 downloaded from the CCDC.
;
_cell_angle_alpha 90
_cell_angle_beta 90.0110(10)
_cell_angle_gamma 90
_cell_formula_units_Z 2
_cell_length_a 15.8121(2)
_cell_length_b 9.41300(10)
_cell_length_c 22.9117(3)
_cell_measurement_reflns_used 458
_cell_measurement_temperature 123(2)
_cell_measurement_theta_max 41.5
_cell_measurement_theta_min 0
_cell_volume 3410.16(7)
_computing_data_collection 'CrysalisPro, Agilent, Version 1.171.35.11, 2011'
_computing_molecular_graphics 'Endeavour, Version 1.7e, Crystal Impact, 2010'
_computing_publication_material 'WinGX, 1.80.03, L. Farrugia, 1999'
_computing_structure_refinement 'SHELXL-2013 (Sheldrick, 2013)'
_diffrn_ambient_temperature 123(2)
_diffrn_measured_fraction_theta_full 0.997
_diffrn_measured_fraction_theta_max 0.932
_diffrn_measurement_device_type 'xcalibur gemini ruby ultra'
_diffrn_radiation_monochromator graphite
_diffrn_radiation_type MoK\a
_diffrn_radiation_wavelength 0.71073
_diffrn_reflns_av_R_equivalents 0.0273
_diffrn_reflns_av_unetI/netI 0.0561
_diffrn_reflns_laue_measured_fraction_full 0.997
_diffrn_reflns_laue_measured_fraction_max 0.932
_diffrn_reflns_limit_h_max 21
_diffrn_reflns_limit_h_min -21
_diffrn_reflns_limit_k_max 11
_diffrn_reflns_limit_k_min -12
_diffrn_reflns_limit_l_max 27
_diffrn_reflns_limit_l_min -30
_diffrn_reflns_number 21747
_diffrn_reflns_point_group_measured_fraction_full 0.998
_diffrn_reflns_point_group_measured_fraction_max 0.933
_diffrn_reflns_theta_full 25.000
_diffrn_reflns_theta_max 28.704
_diffrn_reflns_theta_min 3.083
_diffrn_source 'fine-focus sealed tube'
_exptl_absorpt_coefficient_mu 9.717
_exptl_absorpt_correction_T_max 0.3778
_exptl_absorpt_correction_T_min 0.2200
_exptl_absorpt_correction_type multi-scan
_exptl_absorpt_process_details 'CrysalisPro, Agilent, Version 1.171.35.11, 2011'
_exptl_crystal_colour colourless
_exptl_crystal_density_diffrn 3.027
_exptl_crystal_density_method 'not measured'
_exptl_crystal_description plate
_exptl_crystal_F_000 2800
_exptl_crystal_preparation Luminescent
_exptl_crystal_recrystallization_method 'solvothermal synthesis'
_exptl_crystal_size_max 0.25
_exptl_crystal_size_mid 0.2
_exptl_crystal_size_min 0.15
_refine_diff_density_max 1.069
_refine_diff_density_min -1.029
_refine_diff_density_rms 0.181
_refine_ls_abs_structure_details
;
 Refined as an inversion twin.
;
_refine_ls_extinction_method none
_refine_ls_goodness_of_fit_ref 1.038
_refine_ls_hydrogen_treatment constr
_refine_ls_matrix_type full
_refine_ls_number_parameters 388
_refine_ls_number_reflns 14978
_refine_ls_number_restraints 1
_refine_ls_restrained_S_all 1.038
_refine_ls_R_factor_all 0.0340
_refine_ls_R_factor_gt 0.0337
_refine_ls_shift/su_max 0.002
_refine_ls_shift/su_mean 0.000
_refine_ls_structure_factor_coef Fsqd
_refine_ls_weighting_details 'w=1/[\s^2^(Fo^2^)+(0.0302P)^2^] where P=(Fo^2^+2Fc^2^)/3'
_refine_ls_weighting_scheme calc
_refine_ls_wR_factor_gt 0.0756
_refine_ls_wR_factor_ref 0.0759
_reflns_Friedel_coverage 0.891
_reflns_friedel_fraction_full 0.999
_reflns_friedel_fraction_max 0.935
_reflns_number_gt 14875
_reflns_number_total 14978
_reflns_threshold_expression 'I > 2\s(I)'
_cod_data_source_file c5dt02709h2.cif
_cod_data_source_block shelxl
_cod_depositor_comments 'Adding full bibliography for 7036758--7036759.cif.'
_cod_database_code 7036759
_shelx_space_group_comment
;
The symmetry employed for this shelxl refinement is uniquely defined
by the following loop, which should always be used as a source of
symmetry information in preference to the above space-group names.
They are only intended as comments.
;
_shelxl_version_number 2013-4

loop_
_space_group_symop_operation_xyz
'x, y, z'
'-x, y+1/2, -z'

loop_
_atom_site_label
_atom_site_type_symbol
_atom_site_fract_x
_atom_site_fract_y
_atom_site_fract_z
_atom_site_U_iso_or_equiv
_atom_site_adp_type
_atom_site_occupancy
_atom_site_site_symmetry_order
_atom_site_calc_flag
_atom_site_refinement_flags_posn
_atom_site_refinement_flags_adp
I1 I 0.17857(6) 0.93760(11) 0.04610(5) 0.0160(2) Uani 1 1 d . .
I2 I 0.17087(6) 0.37132(10) 0.14069(5) 0.0176(2) Uani 1 1 d . .
I3 I 0.39660(6) 0.11394(10) 0.13197(5) 0.0166(2) Uani 1 1 d . .
I4 I 0.16490(7) 0.94459(11) 0.22649(4) 0.0166(2) Uani 1 1 d . .
I5 I 0.30631(7) 0.28054(11) 0.29772(5) 0.0164(2) Uani 1 1 d . .
I6 I 0.08346(7) 0.09792(11) 0.39621(5) 0.0185(2) Uani 1 1 d . .
I7 I 0.30845(6) 0.84613(10) 0.37890(4) 0.0160(2) Uani 1 1 d . .
I8 I 0.32118(7) 0.26688(11) 0.47588(4) 0.0165(2) Uani 1 1 d . .
I9 I 0.78762(7) 0.41400(11) 0.45104(5) 0.0173(2) Uani 1 1 d . .
I10 I 0.82513(6) 0.82963(10) 0.36734(5) 0.0159(2) Uani 1 1 d . .
I11 I 0.57128(6) 0.65529(11) 0.35901(5) 0.0171(2) Uani 1 1 d . .
I12 I 0.77747(7) 0.41634(11) 0.27404(5) 0.0174(2) Uani 1 1 d . .
I13 I 0.69595(7) 0.79558(11) 0.20180(5) 0.0166(2) Uani 1 1 d . .
I14 I 0.90747(6) 0.55717(10) 0.12219(4) 0.0154(2) Uani 1 1 d . .
I15 I 0.65788(7) 0.37808(11) 0.10452(5) 0.0185(2) Uani 1 1 d . .
I16 I 0.70813(7) 0.80273(11) 0.02403(4) 0.0174(2) Uani 1 1 d . .
Cu1 Cu 0.25328(15) 0.1793(2) 0.07693(10) 0.0223(5) Uani 1 1 d . .
Cu2 Cu 0.25738(15) 0.1684(2) 0.19648(10) 0.0222(5) Uani 1 1 d . .
Cu3 Cu 0.21956(15) 0.0515(2) 0.32720(10) 0.0219(5) Uani 1 1 d . .
Cu4 Cu 0.23271(14) 0.0385(2) 0.44598(10) 0.0220(5) Uani 1 1 d . .
Cu5 Cu 0.71542(15) 0.6574(2) 0.42083(10) 0.0223(5) Uani 1 1 d . .
Cu6 Cu 0.71930(15) 0.6695(2) 0.30403(10) 0.0222(5) Uani 1 1 d . .
Cu7 Cu 0.75604(14) 0.5431(2) 0.17165(10) 0.0228(5) Uani 1 1 d . .
Cu8 Cu 0.77039(14) 0.5507(2) 0.05402(11) 0.0224(5) Uani 1 1 d . .
N11 N 0.4451(9) 0.6343(14) 0.0743(6) 0.017(3) Uiso 1 1 d . .
N12 N 0.3885(9) -0.3428(14) 0.1778(5) 0.015(3) Uiso 1 1 d . .
C11 C 0.4263(10) 0.4903(16) 0.0988(7) 0.015(3) Uiso 1 1 d . .
H11A H 0.4762 0.4278 0.0938 0.018 Uiso 1 1 calc R U
H11B H 0.3782 0.4473 0.0775 0.018 Uiso 1 1 calc R U
C12 C 0.4049(10) 0.5022(16) 0.1626(7) 0.016(3) Uiso 1 1 d . .
H12A H 0.4523 0.4654 0.1865 0.020 Uiso 1 1 calc R U
H12B H 0.3540 0.4447 0.1714 0.020 Uiso 1 1 calc R U
C13 C 0.5061(10) 0.7062(17) 0.1115(6) 0.017(3) Uiso 1 1 d . .
H13A H 0.5234 0.7968 0.0931 0.021 Uiso 1 1 calc R U
H13B H 0.5571 0.6461 0.1158 0.021 Uiso 1 1 calc R U
C14 C 0.4683(10) 0.7367(16) 0.1720(7) 0.017(3) Uiso 1 1 d . .
H14A H 0.5085 0.7068 0.2029 0.021 Uiso 1 1 calc R U
H14B H 0.4576 0.8397 0.1765 0.021 Uiso 1 1 calc R U
C15 C 0.3618(10) 0.7171(16) 0.0732(7) 0.016(3) Uiso 1 1 d . .
H15A H 0.3222 0.6741 0.0447 0.019 Uiso 1 1 calc R U
H15B H 0.3720 0.8171 0.0618 0.019 Uiso 1 1 calc R U
C16 C 0.3241(9) 0.7100(16) 0.1357(7) 0.015(3) Uiso 1 1 d . .
H16A H 0.3049 0.8058 0.1477 0.018 Uiso 1 1 calc R U
H16B H 0.2745 0.6459 0.1359 0.018 Uiso 1 1 calc R U
C17 C 0.4762(12) 0.6185(19) 0.0131(7) 0.027(4) Uiso 1 1 d . .
H17A H 0.4835 0.7127 -0.0044 0.040 Uiso 1 1 calc R U
H17B H 0.4350 0.5640 -0.0097 0.040 Uiso 1 1 calc R U
H17C H 0.5306 0.5685 0.0133 0.040 Uiso 1 1 calc R U
C18 C 0.3538(11) -0.3343(18) 0.2374(7) 0.021(4) Uiso 1 1 d . .
H18A H 0.3933 -0.3786 0.2648 0.032 Uiso 1 1 calc R U
H18B H 0.2994 -0.3842 0.2389 0.032 Uiso 1 1 calc R U
H18C H 0.3455 -0.2345 0.2480 0.032 Uiso 1 1 calc R U
N21 N -0.0876(9) 0.0766(14) 0.1761(6) 0.017(3) Uiso 1 1 d . .
N22 N -0.0799(9) 0.0777(14) 0.0667(6) 0.018(3) Uiso 1 1 d . .
C21 C 0.9298(10) 0.9279(16) 0.1551(6) 0.016(3) Uiso 1 1 d . .
H21A H 0.9847 0.8945 0.1708 0.019 Uiso 1 1 calc R U
H21B H 0.8850 0.8629 0.1692 0.019 Uiso 1 1 calc R U
C22 C 0.9320(10) 0.9276(16) 0.0901(6) 0.015(3) Uiso 1 1 d . .
H22A H 0.8865 0.8654 0.0749 0.018 Uiso 1 1 calc R U
H22B H 0.9869 0.8893 0.0765 0.018 Uiso 1 1 calc R U
C23 C -0.1698(11) 0.1274(18) 0.1522(7) 0.023(4) Uiso 1 1 d . .
H23A H -0.1824 0.2237 0.1673 0.028 Uiso 1 1 calc R U
H23B H -0.2159 0.0629 0.1645 0.028 Uiso 1 1 calc R U
C24 C -0.1640(10) 0.1310(16) 0.0843(6) 0.016(3) Uiso 1 1 d . .
H24A H -0.2089 0.0706 0.0672 0.019 Uiso 1 1 calc R U
H24B H -0.1720 0.2294 0.0701 0.019 Uiso 1 1 calc R U
C25 C -0.0163(11) 0.1730(17) 0.1568(7) 0.018(3) Uiso 1 1 d . .
H25A H -0.0273 0.2716 0.1698 0.022 Uiso 1 1 calc R U
H25B H 0.0377 0.1410 0.1742 0.022 Uiso 1 1 calc R U
C26 C -0.0112(12) 0.1672(19) 0.0925(8) 0.025(4) Uiso 1 1 d . .
H26A H 0.0444 0.1278 0.0810 0.030 Uiso 1 1 calc R U
H26B H -0.0154 0.2647 0.0766 0.030 Uiso 1 1 calc R U
C27 C -0.0943(13) 0.077(2) 0.2422(8) 0.033(4) Uiso 1 1 d . .
H27A H -0.0397 0.0501 0.2591 0.050 Uiso 1 1 calc R U
H27B H -0.1375 0.0081 0.2544 0.050 Uiso 1 1 calc R U
H27C H -0.1102 0.1717 0.2557 0.050 Uiso 1 1 calc R U
C28 C 0.0735(13) 0.572(2) -0.0015(8) 0.033(4) Uiso 1 1 d . .
H28A H 0.1260 0.5326 0.0147 0.049 Uiso 1 1 calc R U
H28B H 0.0258 0.5114 0.0097 0.049 Uiso 1 1 calc R U
H28C H 0.0647 0.6680 0.0139 0.049 Uiso 1 1 calc R U
N31 N 0.5704(9) 0.1340(14) 0.4269(6) 0.016(3) Uiso 1 1 d . .
N32 N 0.5678(10) 0.1341(15) 0.3166(6) 0.025(3) Uiso 1 1 d . .
C31 C 0.6537(11) 0.0819(18) 0.4033(7) 0.024(4) Uiso 1 1 d . .
H31A H 0.6997 0.1458 0.4164 0.028 Uiso 1 1 calc R U
H31B H 0.6655 -0.0145 0.4186 0.028 Uiso 1 1 calc R U
C32 C 0.6515(11) 0.0779(18) 0.3376(7) 0.023(4) Uiso 1 1 d . .
H32A H 0.6980 0.1366 0.3216 0.028 Uiso 1 1 calc R U
H32B H 0.6594 -0.0209 0.3239 0.028 Uiso 1 1 calc R U
C33 C 0.5543(10) 0.2832(17) 0.4044(7) 0.019(3) Uiso 1 1 d . .
H33A H 0.5978 0.3488 0.4199 0.022 Uiso 1 1 calc R U
H33B H 0.4982 0.3166 0.4177 0.022 Uiso 1 1 calc R U
C34 C 0.5575(10) 0.2824(17) 0.3381(7) 0.018(3) Uiso 1 1 d . .
H34A H 0.5047 0.3235 0.3223 0.022 Uiso 1 1 calc R U
H34B H 0.6055 0.3413 0.3245 0.022 Uiso 1 1 calc R U
C35 C 0.5016(12) 0.0404(19) 0.4047(8) 0.027(4) Uiso 1 1 d . .
H35A H 0.4465 0.0732 0.4201 0.032 Uiso 1 1 calc R U
H35B H 0.5111 -0.0581 0.4184 0.032 Uiso 1 1 calc R U
C36 C 0.5001(11) 0.0435(18) 0.3388(7) 0.022(4) Uiso 1 1 d . .
H36A H 0.5073 -0.0541 0.3235 0.026 Uiso 1 1 calc R U
H36B H 0.4448 0.0800 0.3252 0.026 Uiso 1 1 calc R U
C37 C 0.4295(12) 0.6386(19) 0.5086(7) 0.028(4) Uiso 1 1 d . .
H37A H 0.3837 0.7006 0.4951 0.042 Uiso 1 1 calc R U
H37B H 0.4209 0.5426 0.4931 0.042 Uiso 1 1 calc R U
H37C H 0.4838 0.6757 0.4947 0.042 Uiso 1 1 calc R U
C38 C 0.5669(13) 0.138(2) 0.2516(8) 0.037(5) Uiso 1 1 d . .
H38A H 0.5714 0.0416 0.2363 0.055 Uiso 1 1 calc R U
H38B H 0.6148 0.1952 0.2377 0.055 Uiso 1 1 calc R U
H38C H 0.5139 0.1815 0.2382 0.055 Uiso 1 1 calc R U
N41 N 0.0973(8) 0.5558(14) 0.4340(5) 0.014(3) Uiso 1 1 d . .
N42 N 0.0415(9) 0.5790(14) 0.3298(6) 0.016(3) Uiso 1 1 d . .
C41 C 0.1610(10) 0.4960(16) 0.3905(6) 0.015(3) Uiso 1 1 d . .
H41A H 0.2127 0.5553 0.3900 0.018 Uiso 1 1 calc R U
H41B H 0.1770 0.3980 0.4016 0.018 Uiso 1 1 calc R U
C42 C 0.1197(11) 0.4963(17) 0.3308(7) 0.021(4) Uiso 1 1 d . .
H42A H 0.1598 0.5364 0.3020 0.025 Uiso 1 1 calc R U
H42B H 0.1072 0.3973 0.3192 0.025 Uiso 1 1 calc R U
C43 C 0.0826(11) -0.2888(18) 0.4180(7) 0.022(4) Uiso 1 1 d . .
H43A H 0.0359 -0.2498 0.4418 0.026 Uiso 1 1 calc R U
H43B H 0.1342 -0.2329 0.4263 0.026 Uiso 1 1 calc R U
C44 C 0.0608(10) -0.2769(15) 0.3542(6) 0.013(3) Uiso 1 1 d . .
H44A H 0.0110 -0.2141 0.3494 0.015 Uiso 1 1 calc R U
H44B H 0.1088 -0.2343 0.3328 0.015 Uiso 1 1 calc R U
C45 C 0.0142(10) 0.4769(16) 0.4286(6) 0.015(3) Uiso 1 1 d . .
H45A H -0.0255 0.5093 0.4593 0.018 Uiso 1 1 calc R U
H45B H 0.0236 0.3737 0.4337 0.018 Uiso 1 1 calc R U
C46 C 0.9770(9) 0.5059(16) 0.3687(6) 0.014(3) Uiso 1 1 d . .
H46A H 0.9263 0.5670 0.3727 0.017 Uiso 1 1 calc R U
H46B H 0.9592 0.4152 0.3506 0.017 Uiso 1 1 calc R U
C47 C 0.1279(10) 0.5383(16) 0.4946(6) 0.015(3) Uiso 1 1 d . .
H47A H 0.1259 0.4376 0.5053 0.023 Uiso 1 1 calc R U
H47B H 0.0918 0.5931 0.5211 0.023 Uiso 1 1 calc R U
H47C H 0.1862 0.5727 0.4974 0.023 Uiso 1 1 calc R U
C48 C 0.0078(11) 0.5961(17) 0.2689(7) 0.019(3) Uiso 1 1 d . .
H48A H 0.0476 0.6526 0.2458 0.029 Uiso 1 1 calc R U
H48B H -0.0470 0.6445 0.2703 0.029 Uiso 1 1 calc R U
H48C H 0.0008 0.5023 0.2510 0.029 Uiso 1 1 calc R U

loop_
_atom_site_aniso_label
_atom_site_aniso_U_11
_atom_site_aniso_U_22
_atom_site_aniso_U_33
_atom_site_aniso_U_23
_atom_site_aniso_U_13
_atom_site_aniso_U_12
I1 0.0151(5) 0.0158(5) 0.0172(5) -0.0005(4) 0.0013(4) 0.0000(4)
I2 0.0140(5) 0.0160(5) 0.0228(5) 0.0004(4) 0.0015(4) -0.0006(4)
I3 0.0145(4) 0.0142(4) 0.0211(5) 0.0004(4) 0.0021(4) 0.0007(4)
I4 0.0163(5) 0.0175(5) 0.0161(5) 0.0028(4) 0.0030(4) -0.0006(4)
I5 0.0156(5) 0.0173(5) 0.0164(5) 0.0017(4) 0.0046(4) 0.0008(4)
I6 0.0153(5) 0.0148(5) 0.0255(6) -0.0002(4) 0.0052(4) 0.0000(4)
I7 0.0143(5) 0.0153(5) 0.0184(5) -0.0009(4) 0.0042(4) 0.0001(4)
I8 0.0157(5) 0.0168(5) 0.0169(5) -0.0015(4) 0.0039(4) -0.0010(4)
I9 0.0162(5) 0.0184(5) 0.0172(5) 0.0036(4) 0.0036(4) 0.0002(4)
I10 0.0131(5) 0.0154(5) 0.0190(5) -0.0007(4) 0.0036(4) 0.0006(4)
I11 0.0149(5) 0.0133(5) 0.0232(5) -0.0004(4) 0.0033(5) 0.0009(4)
I12 0.0183(5) 0.0169(5) 0.0171(5) -0.0023(4) 0.0037(4) 0.0014(4)
I13 0.0152(5) 0.0183(5) 0.0164(5) -0.0033(4) 0.0028(4) 0.0000(4)
I14 0.0136(5) 0.0143(5) 0.0182(5) -0.0003(4) 0.0016(4) 0.0010(4)
I15 0.0132(5) 0.0166(5) 0.0257(6) -0.0012(4) 0.0017(4) 0.0005(4)
I16 0.0165(5) 0.0195(5) 0.0163(5) 0.0028(4) 0.0023(4) 0.0008(4)
Cu1 0.0198(11) 0.0220(11) 0.0252(12) 0.0014(9) 0.0007(9) -0.0014(9)
Cu2 0.0221(11) 0.0219(10) 0.0226(11) 0.0010(10) 0.0020(10) -0.0028(10)
Cu3 0.0219(11) 0.0211(11) 0.0227(11) 0.0000(9) 0.0033(9) -0.0017(9)
Cu4 0.0219(11) 0.0202(11) 0.0239(12) -0.0030(9) 0.0036(9) -0.0024(9)
Cu5 0.0219(11) 0.0222(11) 0.0229(11) 0.0002(9) 0.0044(9) 0.0008(10)
Cu6 0.0225(11) 0.0219(10) 0.0223(11) -0.0020(9) 0.0032(10) 0.0010(9)
Cu7 0.0226(12) 0.0218(11) 0.0239(12) -0.0006(9) 0.0017(10) 0.0009(10)
Cu8 0.0198(11) 0.0219(10) 0.0255(12) -0.0013(10) 0.0017(10) 0.0021(9)

loop_
_atom_type_symbol
_atom_type_description
_atom_type_scat_dispersion_real
_atom_type_scat_dispersion_imag
_atom_type_scat_source
C C 0.0033 0.0016 'International Tables Vol C Tables 4.2.6.8 and 6.1.1.4'
H H 0.0000 0.0000 'International Tables Vol C Tables 4.2.6.8 and 6.1.1.4'
N N 0.0061 0.0033 'International Tables Vol C Tables 4.2.6.8 and 6.1.1.4'
Cu Cu 0.3201 1.2651 'International Tables Vol C Tables 4.2.6.8 and 6.1.1.4'
I I -0.4742 1.8119 'International Tables Vol C Tables 4.2.6.8 and 6.1.1.4'

loop_
_geom_angle_atom_site_label_1
_geom_angle_atom_site_label_2
_geom_angle_atom_site_label_3
_geom_angle
_geom_angle_site_symmetry_1
_geom_angle_site_symmetry_3
Cu8 I1 Cu1 75.59(8) 2_655 1_565
Cu1 I2 Cu2 61.80(7) . .
Cu1 I3 Cu2 61.45(7) . .
Cu2 I4 Cu3 75.27(7) 1_565 1_565
Cu3 I5 Cu2 75.43(8) . .
Cu4 I6 Cu3 60.96(7) . .
Cu4 I7 Cu3 61.71(7) 1_565 1_565
Cu5 I8 Cu4 78.46(8) 2_646 .
Cu5 I9 Cu4 78.37(8) . 2_656
Cu5 I10 Cu6 60.09(7) . .
Cu6 I11 Cu5 60.16(7) . .
Cu6 I12 Cu7 77.31(8) . .
Cu7 I13 Cu6 77.23(7) . .
Cu7 I14 Cu8 61.08(7) . .
Cu8 I15 Cu7 60.71(7) . .
Cu8 I16 Cu1 75.52(8) . 2_655
I1 Cu1 I16 104.17(8) 1_545 2_645
I1 Cu1 I2 120.58(9) 1_545 .
I16 Cu1 I2 107.03(9) 2_645 .
I1 Cu1 I3 107.80(9) 1_545 .
I16 Cu1 I3 108.50(9) 2_645 .
I2 Cu1 I3 108.24(9) . .
I1 Cu1 Cu2 104.10(10) 1_545 .
I16 Cu1 Cu2 151.63(12) 2_645 .
I2 Cu1 Cu2 59.28(8) . .
I3 Cu1 Cu2 59.91(8) . .
I4 Cu2 I5 104.41(8) 1_545 .
I4 Cu2 I2 114.13(9) 1_545 .
I5 Cu2 I2 106.36(9) . .
I4 Cu2 I3 116.11(9) 1_545 .
I5 Cu2 I3 108.37(9) . .
I2 Cu2 I3 106.91(8) . .
I4 Cu2 Cu1 105.99(10) 1_545 .
I5 Cu2 Cu1 149.55(11) . .
I2 Cu2 Cu1 58.92(8) . .
I3 Cu2 Cu1 58.64(8) . .
I5 Cu3 I4 104.79(8) . 1_545
I5 Cu3 I7 115.54(9) . 1_545
I4 Cu3 I7 106.38(8) 1_545 1_545
I5 Cu3 I6 115.49(9) . .
I4 Cu3 I6 108.03(9) 1_545 .
I7 Cu3 I6 106.06(8) 1_545 .
I5 Cu3 Cu4 104.58(10) . .
I4 Cu3 Cu4 150.61(11) 1_545 .
I7 Cu3 Cu4 59.01(7) 1_545 .
I6 Cu3 Cu4 59.04(7) . .
I9 Cu4 I8 101.07(8) 2_646 .
I9 Cu4 I7 105.54(8) 2_646 1_545
I8 Cu4 I7 117.58(9) . 1_545
I9 Cu4 I6 111.33(8) 2_646 .
I8 Cu4 I6 113.86(9) . .
I7 Cu4 I6 107.03(9) 1_545 .
I9 Cu4 Cu3 153.66(11) 2_646 .
I8 Cu4 Cu3 105.11(9) . .
I7 Cu4 Cu3 59.28(7) 1_545 .
I6 Cu4 Cu3 59.99(7) . .
I8 Cu5 I9 101.38(8) 2_656 .
I8 Cu5 I10 108.43(9) 2_656 .
I9 Cu5 I10 111.37(9) . .
I8 Cu5 Cu6 151.90(12) 2_656 .
I9 Cu5 Cu6 106.70(10) . .
I10 Cu5 Cu6 60.08(8) . .
I8 Cu5 I11 106.81(8) 2_656 .
I9 Cu5 I11 119.80(9) . .
I10 Cu5 I11 108.29(9) . .
Cu6 Cu5 I11 59.52(8) . .
I12 Cu6 I13 102.83(8) . .
I12 Cu6 I11 112.57(9) . .
I13 Cu6 I11 108.55(9) . .
I12 Cu6 I10 115.50(9) . .
I13 Cu6 I10 108.25(9) . .
I11 Cu6 I10 108.73(9) . .
I12 Cu6 Cu5 103.26(10) . .
I13 Cu6 Cu5 153.90(11) . .
I11 Cu6 Cu5 60.32(8) . .
I10 Cu6 Cu5 59.83(8) . .
I13 Cu7 I14 112.96(9) . .
I13 Cu7 I12 102.62(8) . .
I14 Cu7 I12 106.56(9) . .
I13 Cu7 I15 117.48(9) . .
I14 Cu7 I15 107.84(9) . .
I12 Cu7 I15 108.69(9) . .
I13 Cu7 Cu8 105.42(10) . .
I14 Cu7 Cu8 59.82(7) . .
I12 Cu7 Cu8 151.86(11) . .
I15 Cu7 Cu8 59.50(8) . .
I1 Cu8 I16 104.31(9) 2_645 .
I1 Cu8 I14 105.51(8) 2_645 .
I16 Cu8 I14 115.54(9) . .
I1 Cu8 I15 109.43(9) 2_645 .
I16 Cu8 I15 114.07(8) . .
I14 Cu8 I15 107.50(9) . .
I1 Cu8 Cu7 151.12(11) 2_645 .
I16 Cu8 Cu7 104.48(9) . .
I14 Cu8 Cu7 59.11(7) . .
I15 Cu8 Cu7 59.79(7) . .
C13 N11 C17 112.2(13) . .
C13 N11 C11 109.4(12) . .
C17 N11 C11 109.1(12) . .
C13 N11 C15 110.1(12) . .
C17 N11 C15 108.7(12) . .
C11 N11 C15 107.3(12) . .
C14 N12 C18 112.0(12) 1_545 .
C14 N12 C16 111.0(12) 1_545 1_545
C18 N12 C16 109.1(12) . 1_545
C14 N12 C12 108.7(12) 1_545 1_545
C18 N12 C12 109.1(12) . 1_545
C16 N12 C12 106.9(12) 1_545 1_545
N11 C11 C12 110.0(12) . .
C11 C12 N12 109.3(12) . 1_565
N11 C13 C14 111.0(13) . .
N12 C14 C13 108.6(13) 1_565 .
N11 C15 C16 107.1(12) . .
N12 C16 C15 110.5(12) 1_565 .
C23 N21 C21 109.9(12) . 1_445
C23 N21 C25 110.5(13) . .
C21 N21 C25 109.1(12) 1_445 .
C23 N21 C27 107.8(13) . .
C21 N21 C27 109.4(12) 1_445 .
C25 N21 C27 110.1(13) . .
C24 N22 C26 110.8(13) . .
C24 N22 C28 110.2(13) . 2_545
C26 N22 C28 111.5(13) . 2_545
C24 N22 C22 109.2(12) . 1_445
C26 N22 C22 107.1(12) . 1_445
C28 N22 C22 108.0(12) 2_545 1_445
C22 C21 N21 109.0(12) . 1_665
C21 C22 N22 110.3(12) . 1_665
N21 C23 C24 108.8(13) . .
N22 C24 C23 108.6(13) . .
C26 C25 N21 108.1(13) . .
C25 C26 N22 112.1(14) . .
C37 N31 C35 111.1(13) 2_646 .
C37 N31 C31 111.6(13) 2_646 .
C35 N31 C31 108.9(13) . .
C37 N31 C33 108.2(12) 2_646 .
C35 N31 C33 108.0(13) . .
C31 N31 C33 109.0(12) . .
C36 N32 C34 110.6(14) . .
C36 N32 C38 110.9(14) . .
C34 N32 C38 107.7(13) . .
C36 N32 C32 109.1(13) . .
C34 N32 C32 108.7(13) . .
C38 N32 C32 109.7(14) . .
C32 C31 N31 110.3(14) . .
N32 C32 C31 109.4(14) . .
N31 C33 C34 109.2(13) . .
N32 C34 C33 109.8(13) . .
N31 C35 C36 109.9(15) . .
N32 C36 C35 110.4(15) . .
C47 N41 C45 107.8(11) . .
C47 N41 C41 111.0(12) . .
C45 N41 C41 109.8(11) . .
C47 N41 C43 112.5(12) . 1_565
C45 N41 C43 108.5(12) . 1_565
C41 N41 C43 107.2(12) . 1_565
C42 N42 C44 107.7(12) . 1_565
C42 N42 C48 111.9(12) . .
C44 N42 C48 108.8(12) 1_565 .
C42 N42 C46 108.5(12) . 1_455
C44 N42 C46 109.1(11) 1_565 1_455
C48 N42 C46 110.8(12) . 1_455
C42 C41 N41 107.8(12) . .
N42 C42 C41 112.4(13) . .
C44 C43 N41 109.9(12) . 1_545
N42 C44 C43 110.0(12) 1_545 .
N41 C45 C46 108.8(12) . 1_455
C45 C46 N42 110.6(12) 1_655 1_655

loop_
_geom_bond_atom_site_label_1
_geom_bond_atom_site_label_2
_geom_bond_distance
_geom_bond_site_symmetry_2
I1 Cu8 2.655(3) 2_655
I1 Cu1 2.659(3) 1_565
I2 Cu1 2.664(3) .
I2 Cu2 2.675(3) .
I3 Cu1 2.665(3) .
I3 Cu2 2.701(3) .
I4 Cu2 2.655(2) 1_565
I4 Cu3 2.661(3) 1_565
I5 Cu3 2.643(2) .
I5 Cu2 2.663(3) .
I6 Cu4 2.680(3) .
I6 Cu3 2.706(2) .
I7 Cu4 2.660(2) 1_565
I7 Cu3 2.667(3) 1_565
I8 Cu5 2.645(2) 2_646
I8 Cu4 2.655(2) .
I9 Cu5 2.652(3) .
I9 Cu4 2.654(3) 2_656
I10 Cu5 2.672(2) .
I10 Cu6 2.679(3) .
I11 Cu6 2.662(2) .
I11 Cu5 2.683(3) .
I12 Cu6 2.645(2) .
I12 Cu7 2.654(3) .
I13 Cu7 2.651(2) .
I13 Cu6 2.652(3) .
I14 Cu7 2.653(2) .
I14 Cu8 2.672(3) .
I15 Cu8 2.673(3) .
I15 Cu7 2.681(3) .
I16 Cu8 2.659(3) .
I16 Cu1 2.659(2) 2_655
Cu1 I1 2.659(3) 1_545
Cu1 I16 2.659(2) 2_645
Cu1 Cu2 2.742(3) .
Cu2 I4 2.655(2) 1_545
Cu3 I4 2.661(3) 1_545
Cu3 I7 2.667(3) 1_545
Cu3 Cu4 2.732(3) .
Cu4 I9 2.654(3) 2_646
Cu4 I7 2.660(2) 1_545
Cu5 I8 2.645(2) 2_656
Cu5 Cu6 2.679(3) .
Cu7 Cu8 2.706(3) .
Cu8 I1 2.655(3) 2_645
N11 C13 1.46(2) .
N11 C17 1.49(2) .
N11 C11 1.498(19) .
N11 C15 1.53(2) .
N12 C14 1.47(2) 1_545
N12 C18 1.474(19) .
N12 C16 1.488(19) 1_545
N12 C12 1.52(2) 1_545
C11 C12 1.51(2) .
C12 N12 1.52(2) 1_565
C13 C14 1.54(2) .
C14 N12 1.47(2) 1_565
C15 C16 1.55(2) .
C16 N12 1.488(19) 1_565
N21 C23 1.49(2) .
N21 C21 1.51(2) 1_445
N21 C25 1.51(2) .
N21 C27 1.52(2) .
N22 C24 1.48(2) .
N22 C26 1.50(2) .
N22 C28 1.50(2) 2_545
N22 C22 1.523(19) 1_445
C21 C22 1.491(19) .
C21 N21 1.51(2) 1_665
C22 N22 1.523(19) 1_665
C23 C24 1.56(2) .
C25 C26 1.48(2) .
C28 N22 1.50(2) 2
N31 C37 1.48(2) 2_646
N31 C35 1.49(2) .
N31 C31 1.51(2) .
N31 C33 1.52(2) .
N32 C36 1.46(2) .
N32 C34 1.49(2) .
N32 C38 1.49(2) .
N32 C32 1.51(2) .
C31 C32 1.51(2) .
C33 C34 1.52(2) .
C35 C36 1.51(2) .
C37 N31 1.48(2) 2_656
N41 C47 1.478(19) .
N41 C45 1.515(19) .
N41 C41 1.525(19) .
N41 C43 1.53(2) 1_565
N42 C42 1.46(2) .
N42 C44 1.499(18) 1_565
N42 C48 1.502(19) .
N42 C46 1.520(19) 1_455
C41 C42 1.51(2) .
C43 C44 1.50(2) .
C43 N41 1.53(2) 1_545
C44 N42 1.499(18) 1_545
C45 C46 1.52(2) 1_455
C46 C45 1.52(2) 1_655
C46 N42 1.520(19) 1_655
